data_7714752
loop_
_publ_author_name
'Jiao, Zixian'
'Quah, Jasmine'
'Syed, Tajamul Hussain'
'Wei, Wei'
'Zhang, Bingbing'
'Wang, Fei'
'Wang, Jian'

_publ_section_title
;
 Synthesis, crystal and electronic structures, linear and nonlinear
 optical properties, and photocurrent response of oxyhalides
 CeHaVIO<sub>4</sub> (Ha = Cl, Br; VI = Mo, W).
;
_journal_issue 5
_journal_name_full 'Dalton transactions (Cambridge, England : 2003)'
_journal_page_first 2029
_journal_page_last 2038
_journal_paper_doi 10.1039/d3dt03640e
_journal_volume 53
_journal_year 2024
_chemical_formula_sum 'Ce Cl O4 W'
_chemical_formula_weight 423.4
_space_group_IT_number 7
_space_group_name_Hall 'P -2yc'
_space_group_name_H-M_alt 'P 1 c 1'
_symmetry_cell_setting monoclinic
_symmetry_Int_Tables_number 7
_symmetry_space_group_name_Hall 'P -2yc'
_symmetry_space_group_name_H-M 'P 1 c 1'
_audit_block_doi 10.25505/fiz.icsd.cc2h9blr
_audit_update_record
;
2023-10-24 deposited with the CCDC.	2023-12-15 downloaded from the CCDC.
;
_cell_angle_alpha 90
_cell_angle_beta 101.4746(8)
_cell_angle_gamma 90
_cell_formula_units_Z 8
_cell_length_a 19.6059(2)
_cell_length_b 5.89450(10)
_cell_length_c 7.80090(10)
_cell_measurement_reflns_used 30984
_cell_measurement_temperature 297.6(7)
_cell_measurement_theta_max 38.33
_cell_measurement_theta_min 4.03
_cell_volume 883.51(2)
_computing_cell_refinement 'CrysAlisPro 1.171.42.53a (Rigaku OD, 2022)'
_computing_data_collection 'CrysAlisPro 1.171.42.53a (Rigaku OD, 2022)'
_computing_data_reduction 'CrysAlisPro 1.171.42.53a (Rigaku OD, 2022)'
_diffrn_ambient_temperature 297.6
_diffrn_detector 'Hybrid Pixel Array Detector'
_diffrn_detector_area_resol_mean 10.0000
_diffrn_measured_fraction_theta_full 0.98
_diffrn_measured_fraction_theta_max 0.96
_diffrn_measurement_device 'four-circle diffractometer'
_diffrn_measurement_device_type 'XtaLAB Synergy, Dualflex, HyPix'
_diffrn_measurement_method '\w scans'
_diffrn_radiation_monochromator mirror
_diffrn_radiation_probe x-ray
_diffrn_radiation_source 'X-ray tube'
_diffrn_radiation_type 'Mo K\a'
_diffrn_radiation_wavelength 0.71073
_diffrn_reflns_av_R_equivalents 0.033
_diffrn_reflns_av_unetI/netI 0.0238
_diffrn_reflns_limit_h_max 33
_diffrn_reflns_limit_h_min -33
_diffrn_reflns_limit_k_max 9
_diffrn_reflns_limit_k_min -10
_diffrn_reflns_limit_l_max 13
_diffrn_reflns_limit_l_min -13
_diffrn_reflns_number 41830
_diffrn_reflns_theta_full 37.62
_diffrn_reflns_theta_max 38.14
_diffrn_reflns_theta_min 3.18
_diffrn_source 'micro-focus sealed X-ray tube'
_exptl_absorpt_coefficient_mu 36.679
_exptl_absorpt_correction_T_max 0.434
_exptl_absorpt_correction_T_min 0.186
_exptl_absorpt_correction_type gaussian
_exptl_absorpt_process_details
;
CrysAlisPro 1.171.42.53a (Rigaku Oxford Diffraction, 2022)
Numerical absorption correction based on gaussian integration over
a multifaceted crystal model
Empirical absorption correction using spherical harmonics,
implemented in SCALE3 ABSPACK scaling algorithm.
;
_exptl_crystal_colour translucentlightyellow
_exptl_crystal_density_diffrn 6.3665
_exptl_crystal_description block
_exptl_crystal_F_000 1448
_exptl_crystal_size_max 0.06
_exptl_crystal_size_mid 0.034
_exptl_crystal_size_min 0.032
_refine_diff_density_max 2.28
_refine_diff_density_min -1.45
_refine_ls_abs_structure_details '  4442 of Friedel pairs used in the refinement'
_refine_ls_abs_structure_Flack 0.269(12)
_refine_ls_extinction_coef 186(8)
_refine_ls_extinction_method 'B-C type 1 Gaussian isotropic (Becker & Coppens, 1974)'
_refine_ls_goodness_of_fit_gt 1.53
_refine_ls_goodness_of_fit_ref 1.49
_refine_ls_number_constraints 2
_refine_ls_number_parameters 172
_refine_ls_number_reflns 9081
_refine_ls_number_restraints 0
_refine_ls_R_factor_all 0.0257
_refine_ls_R_factor_gt 0.0229
_refine_ls_shift/su_max 0.0471
_refine_ls_shift/su_mean 0.0106
_refine_ls_structure_factor_coef F
_refine_ls_weighting_details w=1/(\s^2^(F)+0.0001F^2^)
_refine_ls_weighting_scheme sigma
_refine_ls_wR_factor_gt 0.0294
_refine_ls_wR_factor_ref 0.0298
_reflns_number_gt 8341
_reflns_number_total 9081
_reflns_threshold_expression I>3\s(I)
_cod_data_source_file d3dt03640e2.cif
_cod_data_source_block I_CCDC3
_cod_depositor_comments
;
The following automatic conversions were performed:

data item '_diffrn_radiation_probe' value 'X-ray' was changed to
'x-ray' in accordance with the
/home/data/users/saulius/crontab/automatic-downloads/rss-feeds/RSC/lib/dictionaries/cif_core.dic
dictionary named 'cif_core.dic' version 2.4.2 last updated on
2011-04-26.

Automatic conversion script
Id: cif_fix_values 8170 2020-07-09 18:12:32Z antanas 

 Adding full bibliography for 7714749--7714752.cif.
;
_cod_original_formula_sum 'Ce1 Cl1 O4 W1'
_cod_database_code 7714752

loop_
_space_group_symop_id
_space_group_symop_operation_xyz
1 x,y,z
2 x,-y,z+1/2

loop_
_atom_site_label
_atom_site_type_symbol
_atom_site_fract_x
_atom_site_fract_y
_atom_site_fract_z
_atom_site_adp_type
_atom_site_U_iso_or_equiv
_atom_site_site_symmetry_multiplicity
_atom_site_occupancy
_atom_site_calc_flag
_atom_site_refinement_flags
_atom_site_disorder_assembly
_atom_site_disorder_group
W1 W 0.82105(4) 0.5030(3) 0.42716(10) Uani 0.00498(19) 2 1 d . . .
W2 W 0.32184(3) 0.5016(2) 0.23665(10) Uani 0.00578(18) 2 1 d . . .
W3 W 0.96537(3) 0.9986(2) 0.25194(9) Uani 0.00419(16) 2 1 d . . .
Ce1 Ce 0.74728(5) 0.94769(18) 0.16606(15) Uani 0.0073(3) 2 1 d . . .
Ce2 Ce 0.24731(5) 0.94579(18) 0.42028(16) Uani 0.0073(3) 2 1 d . . .
W4 W 0.46558(3) 1.0029(3) 0.55740(10) Uani 0.00432(15) 2 1 d . . .
Ce3 Ce 1.03960(5) 0.44747(17) 0.56322(16) Uani 0.0056(3) 2 1 d . . .
Ce4 Ce 0.53963(5) 0.55298(18) 0.31618(16) Uani 0.0068(3) 2 1 d . . .
Cl1 Cl 0.6328(2) 0.9892(14) 0.3584(8) Uiso 0.0095(8) 2 1 d . . .
Cl2 Cl 0.1323(3) 0.9847(17) 0.1082(8) Uani 0.0157(13) 2 1 d . . .
Cl3 Cl 1.1554(2) 0.5118(16) 0.3704(7) Uani 0.0116(11) 2 1 d . . .
Cl4 Cl 0.6556(2) 0.4903(16) 0.6216(8) Uani 0.0142(11) 2 1 d . . .
O1 O 0.0070(6) 0.7289(16) 0.3237(16) Uiso 0.006(2) 2 1 d . . .
O2 O 0.5075(5) 0.2760(18) 0.0801(18) Uiso 0.0049(18) 2 1 d . . .
O3 O 0.0060(6) 0.2776(15) 0.2709(15) Uiso 0.009(2) 2 1 d . . .
O4 O 0.7732(5) 0.7537(17) 0.4605(15) Uiso 0.009(2) 2 1 d . . .
O5 O 0.5065(4) 0.7298(17) 0.0163(15) Uiso 0.0037(16) 2 1 d . . .
O6 O 0.7742(6) 0.239(2) 0.4038(19) Uiso 0.013(3) 2 1 d . . .
O7 O 0.2773(5) 0.7570(18) 0.1468(15) Uiso 0.008(2) 2 1 d . . .
O8 O 0.4727(4) 0.9236(13) 0.2873(11) Uiso 0.0052(16) 2 1 d . . .
O9 O 0.9768(4) 0.9351(14) 0.0282(10) Uiso 0.0048(15) 2 1 d . . .
O10 O 0.2732(4) 0.2338(15) 0.2119(14) Uiso 0.0039(15) 2 1 d . . .
O11 O 0.8130(5) 0.5435(18) 0.1982(13) Uiso 0.010(2) 2 1 d . . .
O12 O 0.3204(5) 0.5639(14) 0.4611(10) Uiso 0.0040(16) 2 1 d . . .
O13 O 0.4123(4) 0.506(2) 0.2379(14) Uiso 0.0078(18) 2 1 d . . .
O14 O 0.9133(5) 0.487(3) -0.0029(19) Uiso 0.011(2) 2 1 d . . .
O15 O 0.3759(5) -0.008(3) 0.4931(15) Uiso 0.0036(17) 2 1 d . . .
O16 O 0.8758(4) 0.028(2) 0.2370(14) Uiso 0.010(2) 2 1 d . . .

loop_
_atom_site_aniso_label
_atom_site_aniso_type_symbol
_atom_site_aniso_U_11
_atom_site_aniso_U_22
_atom_site_aniso_U_33
_atom_site_aniso_U_12
_atom_site_aniso_U_13
_atom_site_aniso_U_23
W1 W 0.0056(3) 0.0048(3) 0.0050(4) 0.0008(4) 0.0024(3) 0.0004(4)
W2 W 0.0041(3) 0.0090(3) 0.0051(3) -0.0003(4) 0.0031(3) -0.0006(3)
W3 W 0.0051(2) 0.0035(2) 0.0038(3) 0.0000(3) 0.0003(3) 0.0005(3)
Ce1 Ce 0.0095(5) 0.0082(5) 0.0046(6) -0.0010(3) 0.0022(5) -0.0021(4)
Ce2 Ce 0.0087(5) 0.0078(5) 0.0056(6) -0.0001(3) 0.0020(4) 0.0019(4)
W4 W 0.0055(2) 0.0030(2) 0.0045(3) 0.0004(4) 0.0010(3) 0.0002(4)
Ce3 Ce 0.0045(4) 0.0082(5) 0.0046(5) 0.0010(3) 0.0022(4) 0.0020(4)
Ce4 Ce 0.0049(4) 0.0090(5) 0.0070(6) 0.0003(3) 0.0024(5) 0.0024(4)
Cl2 Cl 0.0111(17) 0.023(3) 0.015(2) 0.001(2) 0.0077(17) -0.002(2)
Cl3 Cl 0.0073(14) 0.0136(18) 0.011(2) -0.001(2) -0.0054(15) 0.003(2)
Cl4 Cl 0.0061(14) 0.0202(18) 0.015(2) 0.0032(8) -0.0001(15) 0.0036(8)

loop_
_atom_type_symbol
_atom_type_scat_dispersion_real
_atom_type_scat_dispersion_imag
_atom_type_scat_source
Ce -0.2486 2.6331 'International Tables Vol C tables 4.2.6.8 and 6.1.1.1'
Cl 0.1484 0.1585 'International Tables Vol C tables 4.2.6.8 and 6.1.1.1'
O 0.0106 0.0060 'International Tables Vol C tables 4.2.6.8 and 6.1.1.1'
W -0.8490 6.8722 'International Tables Vol C tables 4.2.6.8 and 6.1.1.1'

loop_
_exptl_crystal_face_index_h
_exptl_crystal_face_index_k
_exptl_crystal_face_index_l
_exptl_crystal_face_perp_dist
? ? ? ?

loop_
_geom_angle_atom_site_label_1
_geom_angle_atom_site_label_2
_geom_angle_atom_site_label_3
_geom_angle_site_symmetry_1
_geom_angle_site_symmetry_2
_geom_angle_site_symmetry_3
_geom_angle
_geom_angle_publ_flag
Ce1 W1 Ce1 . . 2_565 132.98(3) ?
Ce1 W1 O4 . . . 44.9(4) ?
Ce1 W1 O6 . . . 116.8(4) ?
Ce1 W1 O11 . . . 50.4(3) ?
Ce1 W1 O11 . . 2_565 124.6(3) ?
Ce1 W1 O14 . . 2_565 115.8(5) ?
Ce1 W1 O4 2_565 . . 104.5(4) ?
Ce1 W1 O6 2_565 . . 35.6(5) ?
Ce1 W1 O11 2_565 . . 129.6(3) ?
Ce1 W1 O11 2_565 . 2_565 46.1(3) ?
Ce1 W1 O14 2_565 . 2_565 110.1(5) ?
O4 W1 O6 . . . 117.1(5) ?
O4 W1 O11 . . . 95.2(5) ?
O4 W1 O11 . . 2_565 79.7(5) ?
O4 W1 O14 . . 2_565 117.1(6) ?
O6 W1 O11 . . . 94.2(6) ?
O6 W1 O11 . . 2_565 81.6(6) ?
O6 W1 O14 . . 2_565 121.7(7) ?
O11 W1 O11 . . 2_565 170.9(4) ?
O11 W1 O14 . . 2_565 100.6(6) ?
O11 W1 O14 2_565 . 2_565 88.4(5) ?
Ce2 W2 Ce2 . . 2_564 132.34(3) ?
Ce2 W2 O7 . . . 46.9(4) ?
Ce2 W2 O10 . . . 116.3(3) ?
Ce2 W2 O12 . . . 49.4(3) ?
Ce2 W2 O12 . . 2_564 128.4(2) ?
Ce2 W2 O13 . . . 119.5(4) ?
Ce2 W2 O7 2_564 . . 103.8(3) ?
Ce2 W2 O10 2_564 . . 35.9(3) ?
Ce2 W2 O12 2_564 . . 135.6(3) ?
Ce2 W2 O12 2_564 . 2_564 44.9(2) ?
Ce2 W2 O13 2_564 . . 106.0(4) ?
O7 W2 O10 . . . 118.3(4) ?
O7 W2 O12 . . . 96.2(5) ?
O7 W2 O12 . . 2_564 81.7(4) ?
O7 W2 O13 . . . 113.2(5) ?
O10 W2 O12 . . . 99.8(4) ?
O10 W2 O12 . . 2_564 80.8(4) ?
O10 W2 O13 . . . 120.8(5) ?
O12 W2 O12 . . 2_564 177.7(3) ?
O12 W2 O13 . . . 101.6(4) ?
O12 W2 O13 2_564 . . 79.9(4) ?
Ce3 W3 Ce3 1_565 . 2_564 132.73(3) ?
Ce3 W3 O1 1_565 . 1_655 109.2(3) ?
Ce3 W3 O3 1_565 . 1_665 35.9(4) ?
Ce3 W3 O9 1_565 . . 131.5(3) ?
Ce3 W3 O9 1_565 . 2_575 42.6(2) ?
Ce3 W3 O16 1_565 . 1_565 103.4(4) ?
Ce3 W3 O1 2_564 . 1_655 43.1(4) ?
Ce3 W3 O3 2_564 . 1_665 120.3(4) ?
Ce3 W3 O9 2_564 . . 45.9(2) ?
Ce3 W3 O9 2_564 . 2_575 126.3(2) ?
Ce3 W3 O16 2_564 . 1_565 123.3(4) ?
O1 W3 O3 1_655 . 1_665 126.9(4) ?
O1 W3 O9 1_655 . . 89.0(5) ?
O1 W3 O9 1_655 . 2_575 84.3(4) ?
O1 W3 O16 1_655 . 1_565 119.4(5) ?
O3 W3 O9 1_665 . . 97.3(5) ?
O3 W3 O9 1_665 . 2_575 78.4(4) ?
O3 W3 O16 1_665 . 1_565 109.5(5) ?
O9 W3 O9 . . 2_575 167.2(3) ?
O9 W3 O16 . . 1_565 105.5(4) ?
O9 W3 O16 2_575 . 1_565 87.3(4) ?
W1 Ce1 W1 . . 2_564 65.96(3) ?
W1 Ce1 Ce1 . . 2_574 128.20(4) ?
W1 Ce1 Ce1 . . 2_575 67.57(3) ?
W1 Ce1 Cl1 . . . 91.99(14) ?
W1 Ce1 Cl1 . . 2_574 137.13(16) ?
W1 Ce1 Cl4 . . 2_564 66.60(12) ?
W1 Ce1 O4 . . . 30.2(2) ?
W1 Ce1 O4 . . 2_574 142.9(2) ?
W1 Ce1 O6 . . 1_565 94.7(3) ?
W1 Ce1 O6 . . 2_564 91.0(3) ?
W1 Ce1 O11 . . . 30.5(2) ?
W1 Ce1 O16 . . 1_565 74.3(3) ?
W1 Ce1 Ce1 2_564 . 2_574 62.48(3) ?
W1 Ce1 Ce1 2_564 . 2_575 133.34(4) ?
W1 Ce1 Cl1 2_564 . . 136.83(16) ?
W1 Ce1 Cl1 2_564 . 2_574 89.49(14) ?
W1 Ce1 Cl4 2_564 . 2_564 67.96(12) ?
W1 Ce1 O4 2_564 . . 96.0(2) ?
W1 Ce1 O4 2_564 . 2_574 91.9(3) ?
W1 Ce1 O6 2_564 . 1_565 145.0(3) ?
W1 Ce1 O6 2_564 . 2_564 25.0(3) ?
W1 Ce1 O11 2_564 . . 35.4(2) ?
W1 Ce1 O16 2_564 . 1_565 76.8(3) ?
Ce1 Ce1 Ce1 2_574 . 2_575 162.03(4) ?
Ce1 Ce1 Cl1 2_574 . . 129.75(11) ?
Ce1 Ce1 Cl1 2_574 . 2_574 47.91(12) ?
Ce1 Ce1 Cl4 2_574 . 2_564 97.60(12) ?
Ce1 Ce1 O4 2_574 . . 158.4(2) ?
Ce1 Ce1 O4 2_574 . 2_574 38.4(2) ?
Ce1 Ce1 O6 2_574 . 1_565 125.6(3) ?
Ce1 Ce1 O6 2_574 . 2_564 37.8(3) ?
Ce1 Ce1 O11 2_574 . . 97.8(2) ?
Ce1 Ce1 O16 2_574 . 1_565 89.5(3) ?
Ce1 Ce1 Cl1 2_575 . . 48.29(10) ?
Ce1 Ce1 Cl1 2_575 . 2_574 129.13(12) ?
Ce1 Ce1 Cl4 2_575 . 2_564 97.22(12) ?
Ce1 Ce1 O4 2_575 . . 38.0(2) ?
Ce1 Ce1 O4 2_575 . 2_574 124.3(3) ?
Ce1 Ce1 O6 2_575 . 1_565 37.2(3) ?
Ce1 Ce1 O6 2_575 . 2_564 158.3(3) ?
Ce1 Ce1 O11 2_575 . . 98.1(2) ?
Ce1 Ce1 O16 2_575 . 1_565 87.1(3) ?
Cl1 Ce1 Cl1 . . 2_574 82.60(16) ?
Cl1 Ce1 Cl4 . . 2_564 69.25(19) ?
Cl1 Ce1 O4 . . . 67.1(3) ?
Cl1 Ce1 O4 . . 2_574 122.7(3) ?
Cl1 Ce1 O6 . . 1_565 68.7(3) ?
Cl1 Ce1 O6 . . 2_564 140.2(3) ?
Cl1 Ce1 O11 . . . 115.1(3) ?
Cl1 Ce1 O16 . . 1_565 134.7(3) ?
Cl1 Ce1 Cl4 2_574 . 2_564 71.80(19) ?
Cl1 Ce1 O4 2_574 . . 140.9(2) ?
Cl1 Ce1 O4 2_574 . 2_574 67.1(2) ?
Cl1 Ce1 O6 2_574 . 1_565 121.8(3) ?
Cl1 Ce1 O6 2_574 . 2_564 68.8(3) ?
Cl1 Ce1 O11 2_574 . . 117.2(3) ?
Cl1 Ce1 O16 2_574 . 1_565 135.9(3) ?
Cl4 Ce1 O4 2_564 . . 74.6(2) ?
Cl4 Ce1 O4 2_564 . 2_574 134.1(3) ?
Cl4 Ce1 O6 2_564 . 1_565 132.9(3) ?
Cl4 Ce1 O6 2_564 . 2_564 75.7(3) ?
Cl4 Ce1 O11 2_564 . . 62.2(3) ?
Cl4 Ce1 O16 2_564 . 1_565 135.2(3) ?
O4 Ce1 O4 . . 2_574 150.7(3) ?
O4 Ce1 O6 . . 1_565 70.3(4) ?
O4 Ce1 O6 . . 2_564 120.9(4) ?
O4 Ce1 O11 . . . 60.6(3) ?
O4 Ce1 O16 . . 1_565 82.8(3) ?
O4 Ce1 O6 2_574 . 1_565 87.3(4) ?
O4 Ce1 O6 2_574 . 2_564 71.2(4) ?
O4 Ce1 O11 2_574 . . 121.8(3) ?
O4 Ce1 O16 2_574 . 1_565 71.7(3) ?
O6 Ce1 O6 1_565 . 2_564 150.4(4) ?
O6 Ce1 O11 1_565 . . 120.7(3) ?
O6 Ce1 O16 1_565 . 1_565 69.7(4) ?
O6 Ce1 O11 2_564 . . 60.4(4) ?
O6 Ce1 O16 2_564 . 1_565 84.0(4) ?
O11 Ce1 O16 . . 1_565 73.0(3) ?
W2 Ce2 W2 . . 2_565 65.97(3) ?
W2 Ce2 Ce2 . . 2_574 68.25(3) ?
W2 Ce2 Ce2 . . 2_575 128.05(4) ?
W2 Ce2 Cl2 . . . 91.91(17) ?
W2 Ce2 Cl2 . . 2_575 137.8(2) ?
W2 Ce2 Cl3 . . 1_455 66.79(12) ?
W2 Ce2 O7 . . . 30.9(2) ?
W2 Ce2 O7 . . 2_575 140.8(2) ?
W2 Ce2 O10 . . 1_565 95.1(2) ?
W2 Ce2 O10 . . 2_565 91.8(2) ?
W2 Ce2 O12 . . . 30.87(17) ?
W2 Ce2 O15 . . 1_565 71.6(3) ?
W2 Ce2 Ce2 2_565 . 2_574 133.99(4) ?
W2 Ce2 Ce2 2_565 . 2_575 62.32(3) ?
W2 Ce2 Cl2 2_565 . . 137.1(2) ?
W2 Ce2 Cl2 2_565 . 2_575 90.40(17) ?
W2 Ce2 Cl3 2_565 . 1_455 68.90(11) ?
W2 Ce2 O7 2_565 . . 96.9(2) ?
W2 Ce2 O7 2_565 . 2_575 91.3(2) ?
W2 Ce2 O10 2_565 . 1_565 145.2(2) ?
W2 Ce2 O10 2_565 . 2_565 25.8(2) ?
W2 Ce2 O12 2_565 . . 35.40(18) ?
W2 Ce2 O15 2_565 . 1_565 71.3(3) ?
Ce2 Ce2 Ce2 2_574 . 2_575 161.39(4) ?
Ce2 Ce2 Cl2 2_574 . . 47.91(12) ?
Ce2 Ce2 Cl2 2_574 . 2_575 128.14(13) ?
Ce2 Ce2 Cl3 2_574 . 1_455 97.08(11) ?
Ce2 Ce2 O7 2_574 . . 37.6(2) ?
Ce2 Ce2 O7 2_574 . 2_575 122.9(3) ?
Ce2 Ce2 O10 2_574 . 1_565 36.8(2) ?
Ce2 Ce2 O10 2_574 . 2_565 159.8(2) ?
Ce2 Ce2 O12 2_574 . . 98.59(18) ?
Ce2 Ce2 O15 2_574 . 1_565 90.5(3) ?
Ce2 Ce2 Cl2 2_575 . . 130.19(13) ?
Ce2 Ce2 Cl2 2_575 . 2_575 48.52(11) ?
Ce2 Ce2 Cl3 2_575 . 1_455 98.21(11) ?
Ce2 Ce2 O7 2_575 . . 158.8(2) ?
Ce2 Ce2 O7 2_575 . 2_575 39.4(3) ?
Ce2 Ce2 O10 2_575 . 1_565 125.3(2) ?
Ce2 Ce2 O10 2_575 . 2_565 36.9(2) ?
Ce2 Ce2 O12 2_575 . . 97.17(18) ?
Ce2 Ce2 O15 2_575 . 1_565 87.5(3) ?
Cl2 Ce2 Cl2 . . 2_575 82.34(16) ?
Cl2 Ce2 Cl3 . . 1_455 68.6(2) ?
Cl2 Ce2 O7 . . . 67.5(3) ?
Cl2 Ce2 O7 . . 2_575 124.2(3) ?
Cl2 Ce2 O10 . . 1_565 68.3(3) ?
Cl2 Ce2 O10 . . 2_565 140.3(3) ?
Cl2 Ce2 O12 . . . 117.8(3) ?
Cl2 Ce2 O15 . . 1_565 138.2(3) ?
Cl2 Ce2 Cl3 2_575 . 1_455 72.3(2) ?
Cl2 Ce2 O7 2_575 . . 142.6(3) ?
Cl2 Ce2 O7 2_575 . 2_575 69.1(3) ?
Cl2 Ce2 O10 2_575 . 1_565 120.6(3) ?
Cl2 Ce2 O10 2_575 . 2_565 68.9(3) ?
Cl2 Ce2 O12 2_575 . . 120.4(3) ?
Cl2 Ce2 O15 2_575 . 1_565 135.3(3) ?
Cl3 Ce2 O7 1_455 . . 76.3(3) ?
Cl3 Ce2 O7 1_455 . 2_575 136.2(3) ?
Cl3 Ce2 O10 1_455 . 1_565 132.3(2) ?
Cl3 Ce2 O10 1_455 . 2_565 76.7(2) ?
Cl3 Ce2 O12 1_455 . . 66.6(2) ?
Cl3 Ce2 O15 1_455 . 1_565 131.0(4) ?
O7 Ce2 O7 . . 2_575 146.8(4) ?
O7 Ce2 O10 . . 1_565 69.0(3) ?
O7 Ce2 O10 . . 2_565 122.6(3) ?
O7 Ce2 O12 . . . 61.7(3) ?
O7 Ce2 O15 . . 1_565 81.3(4) ?
O7 Ce2 O10 2_575 . 1_565 86.1(4) ?
O7 Ce2 O10 2_575 . 2_565 70.7(3) ?
O7 Ce2 O12 2_575 . . 118.0(3) ?
O7 Ce2 O15 2_575 . 1_565 70.9(4) ?
O10 Ce2 O10 1_565 . 2_565 150.3(3) ?
O10 Ce2 O12 1_565 . . 119.0(3) ?
O10 Ce2 O15 1_565 . 1_565 75.1(4) ?
O10 Ce2 O12 2_565 . . 61.2(3) ?
O10 Ce2 O15 2_565 . 1_565 79.8(4) ?
O12 Ce2 O15 . . 1_565 64.4(4) ?
Ce4 W4 Ce4 . . 2_575 132.72(3) ?
Ce4 W4 O2 . . 2_565 36.3(4) ?
Ce4 W4 O5 . . 2_575 107.3(3) ?
Ce4 W4 O8 . . . 41.7(2) ?
Ce4 W4 O8 . . 2_575 135.1(3) ?
Ce4 W4 O15 . . 1_565 107.8(5) ?
Ce4 W4 O2 2_575 . 2_565 119.8(3) ?
Ce4 W4 O5 2_575 . 2_575 45.4(4) ?
Ce4 W4 O8 2_575 . . 128.8(2) ?
Ce4 W4 O8 2_575 . 2_575 45.8(3) ?
Ce4 W4 O15 2_575 . 1_565 118.8(5) ?
O2 W4 O5 2_565 . 2_575 126.0(4) ?
O2 W4 O8 2_565 . . 77.8(5) ?
O2 W4 O8 2_565 . 2_575 100.0(5) ?
O2 W4 O15 2_565 . 1_565 114.0(6) ?
O5 W4 O8 2_575 . . 84.3(4) ?
O5 W4 O8 2_575 . 2_575 91.0(4) ?
O5 W4 O15 2_575 . 1_565 115.9(6) ?
O8 W4 O8 . . 2_575 172.0(4) ?
O8 W4 O15 . . 1_565 88.2(5) ?
O8 W4 O15 2_575 . 1_565 99.7(5) ?
W3 Ce3 W3 1_545 . 2_565 65.93(3) ?
W3 Ce3 Ce3 1_545 . 2_564 62.61(3) ?
W3 Ce3 Ce3 1_545 . 2_565 133.24(4) ?
W3 Ce3 Cl2 1_545 . 2_665 68.39(12) ?
W3 Ce3 Cl3 1_545 . . 89.97(15) ?
W3 Ce3 Cl3 1_545 . 2_565 136.76(18) ?
W3 Ce3 O1 1_545 . 1_655 88.6(2) ?
W3 Ce3 O1 1_545 . 2_665 96.1(2) ?
W3 Ce3 O3 1_545 . 1_655 25.7(2) ?
W3 Ce3 O3 1_545 . 2_665 141.3(2) ?
W3 Ce3 O9 1_545 . 2_565 34.80(18) ?
W3 Ce3 O14 1_545 . 2_565 74.1(4) ?
W3 Ce3 Ce3 2_565 . 2_564 128.32(3) ?
W3 Ce3 Ce3 2_565 . 2_565 67.51(3) ?
W3 Ce3 Cl2 2_565 . 2_665 67.46(14) ?
W3 Ce3 Cl3 2_565 . . 137.28(18) ?
W3 Ce3 Cl3 2_565 . 2_565 92.11(16) ?
W3 Ce3 O1 2_565 . 1_655 139.2(2) ?
W3 Ce3 O1 2_565 . 2_665 30.2(2) ?
W3 Ce3 O3 2_565 . 1_655 91.6(2) ?
W3 Ce3 O3 2_565 . 2_665 91.7(2) ?
W3 Ce3 O9 2_565 . 2_565 31.13(18) ?
W3 Ce3 O14 2_565 . 2_565 73.6(4) ?
Ce3 Ce3 Ce3 2_564 . 2_565 161.96(4) ?
Ce3 Ce3 Cl2 2_564 . 2_665 97.18(13) ?
Ce3 Ce3 Cl3 2_564 . . 48.18(9) ?
Ce3 Ce3 Cl3 2_564 . 2_565 129.43(12) ?
Ce3 Ce3 O1 2_564 . 1_655 37.2(3) ?
Ce3 Ce3 O1 2_564 . 2_665 157.9(2) ?
Ce3 Ce3 O3 2_564 . 1_655 36.9(2) ?
Ce3 Ce3 O3 2_564 . 2_665 126.6(2) ?
Ce3 Ce3 O9 2_564 . 2_565 97.32(18) ?
Ce3 Ce3 O14 2_564 . 2_565 88.0(3) ?
Ce3 Ce3 Cl2 2_565 . 2_665 97.58(12) ?
Ce3 Ce3 Cl3 2_565 . . 128.82(11) ?
Ce3 Ce3 Cl3 2_565 . 2_565 48.66(11) ?
Ce3 Ce3 O1 2_565 . 1_655 126.0(3) ?
Ce3 Ce3 O1 2_565 . 2_665 37.3(2) ?
Ce3 Ce3 O3 2_565 . 1_655 158.1(3) ?
Ce3 Ce3 O3 2_565 . 2_665 36.6(2) ?
Ce3 Ce3 O9 2_565 . 2_565 98.58(19) ?
Ce3 Ce3 O14 2_565 . 2_565 89.1(3) ?
Cl2 Ce3 Cl3 2_665 . . 71.0(2) ?
Cl2 Ce3 Cl3 2_665 . 2_565 68.8(2) ?
Cl2 Ce3 O1 2_665 . 1_655 133.6(3) ?
Cl2 Ce3 O1 2_665 . 2_665 78.7(3) ?
Cl2 Ce3 O3 2_665 . 1_655 79.3(2) ?
Cl2 Ce3 O3 2_665 . 2_665 133.6(3) ?
Cl2 Ce3 O9 2_665 . 2_565 63.1(2) ?
Cl2 Ce3 O14 2_665 . 2_565 134.0(4) ?
Cl3 Ce3 Cl3 . . 2_565 81.97(14) ?
Cl3 Ce3 O1 . . 1_655 69.2(3) ?
Cl3 Ce3 O1 . . 2_665 144.4(3) ?
Cl3 Ce3 O3 . . 1_655 71.0(3) ?
Cl3 Ce3 O3 . . 2_665 125.1(3) ?
Cl3 Ce3 O9 . . 2_565 117.1(3) ?
Cl3 Ce3 O14 . . 2_565 135.2(4) ?
Cl3 Ce3 O1 2_565 . 1_655 126.5(3) ?
Cl3 Ce3 O1 2_565 . 2_665 69.6(3) ?
Cl3 Ce3 O3 2_565 . 1_655 143.5(3) ?
Cl3 Ce3 O3 2_565 . 2_665 71.2(3) ?
Cl3 Ce3 O9 2_565 . 2_565 115.6(2) ?
Cl3 Ce3 O14 2_565 . 2_565 137.3(4) ?
O1 Ce3 O1 1_655 . 2_665 145.8(4) ?
O1 Ce3 O3 1_655 . 1_655 66.0(3) ?
O1 Ce3 O3 1_655 . 2_665 89.6(4) ?
O1 Ce3 O9 1_655 . 2_565 117.5(3) ?
O1 Ce3 O14 1_655 . 2_565 68.9(5) ?
O1 Ce3 O3 2_665 . 1_655 121.7(3) ?
O1 Ce3 O3 2_665 . 2_665 65.9(3) ?
O1 Ce3 O9 2_665 . 2_565 61.3(3) ?
O1 Ce3 O14 2_665 . 2_565 79.9(4) ?
O3 Ce3 O3 1_655 . 2_665 144.9(3) ?
O3 Ce3 O9 1_655 . 2_565 60.5(3) ?
O3 Ce3 O14 1_655 . 2_565 78.2(4) ?
O3 Ce3 O9 2_665 . 2_565 117.6(3) ?
O3 Ce3 O14 2_665 . 2_565 69.3(4) ?
O9 Ce3 O14 2_565 . 2_565 70.9(4) ?
W4 Ce4 W4 . . 2_574 65.94(3) ?
W4 Ce4 Ce4 . . 2_564 133.68(4) ?
W4 Ce4 Ce4 . . 2_565 62.32(3) ?
W4 Ce4 Cl1 . . . 68.83(12) ?
W4 Ce4 Cl4 . . . 89.79(16) ?
W4 Ce4 Cl4 . . 2_564 137.17(18) ?
W4 Ce4 O2 . . . 142.2(2) ?
W4 Ce4 O2 . . 2_565 25.9(3) ?
W4 Ce4 O5 . . . 96.9(2) ?
W4 Ce4 O5 . . 2_565 89.0(2) ?
W4 Ce4 O8 . . . 35.1(2) ?
W4 Ce4 O13 . . . 74.1(3) ?
W4 Ce4 Ce4 2_574 . 2_564 67.94(3) ?
W4 Ce4 Ce4 2_574 . 2_565 128.02(4) ?
W4 Ce4 Cl1 2_574 . . 66.86(11) ?
W4 Ce4 Cl4 2_574 . . 136.92(18) ?
W4 Ce4 Cl4 2_574 . 2_564 92.40(16) ?
W4 Ce4 O2 2_574 . . 92.9(3) ?
W4 Ce4 O2 2_574 . 2_565 91.8(3) ?
W4 Ce4 O5 2_574 . . 31.0(2) ?
W4 Ce4 O5 2_574 . 2_565 138.9(2) ?
W4 Ce4 O8 2_574 . . 31.0(2) ?
W4 Ce4 O13 2_574 . . 69.6(3) ?
Ce4 Ce4 Ce4 2_564 . 2_565 161.80(4) ?
Ce4 Ce4 Cl1 2_564 . . 96.84(12) ?
Ce4 Ce4 Cl4 2_564 . . 128.45(13) ?
Ce4 Ce4 Cl4 2_564 . 2_564 48.30(10) ?
Ce4 Ce4 O2 2_564 . . 37.1(3) ?
Ce4 Ce4 O2 2_564 . 2_565 158.9(2) ?
Ce4 Ce4 O5 2_564 . . 37.0(2) ?
Ce4 Ce4 O5 2_564 . 2_565 124.9(3) ?
Ce4 Ce4 O8 2_564 . . 98.6(2) ?
Ce4 Ce4 O13 2_564 . . 86.4(3) ?
Ce4 Ce4 Cl1 2_565 . . 98.07(12) ?
Ce4 Ce4 Cl4 2_565 . . 48.61(12) ?
Ce4 Ce4 Cl4 2_565 . 2_564 129.66(11) ?
Ce4 Ce4 O2 2_565 . . 125.9(3) ?
Ce4 Ce4 O2 2_565 . 2_565 36.5(3) ?
Ce4 Ce4 O5 2_565 . . 158.4(2) ?
Ce4 Ce4 O5 2_565 . 2_565 38.1(2) ?
Ce4 Ce4 O8 2_565 . . 97.0(2) ?
Ce4 Ce4 O13 2_565 . . 91.6(3) ?
Cl1 Ce4 Cl4 . . . 71.4(2) ?
Cl1 Ce4 Cl4 . . 2_564 68.7(2) ?
Cl1 Ce4 O2 . . . 133.1(3) ?
Cl1 Ce4 O2 . . 2_565 79.5(3) ?
Cl1 Ce4 O5 . . . 78.2(2) ?
Cl1 Ce4 O5 . . 2_565 135.4(3) ?
Cl1 Ce4 O8 . . . 65.4(2) ?
Cl1 Ce4 O13 . . . 131.2(3) ?
Cl4 Ce4 Cl4 . . 2_564 81.86(16) ?
Cl4 Ce4 O2 . . . 124.2(3) ?
Cl4 Ce4 O2 . . 2_565 70.4(3) ?
Cl4 Ce4 O5 . . . 144.0(2) ?
Cl4 Ce4 O5 . . 2_565 70.3(2) ?
Cl4 Ce4 O8 . . . 118.6(3) ?
Cl4 Ce4 O13 . . . 139.5(3) ?
Cl4 Ce4 O2 2_564 . . 70.6(3) ?
Cl4 Ce4 O2 2_564 . 2_565 143.2(3) ?
Cl4 Ce4 O5 2_564 . . 69.2(3) ?
Cl4 Ce4 O5 2_564 . 2_565 126.1(3) ?
Cl4 Ce4 O8 2_564 . . 117.5(3) ?
Cl4 Ce4 O13 2_564 . . 134.5(3) ?
O2 Ce4 O2 . . 2_565 145.6(4) ?
O2 Ce4 O5 . . . 66.3(4) ?
O2 Ce4 O5 . . 2_565 88.0(4) ?
O2 Ce4 O8 . . . 117.2(3) ?
O2 Ce4 O13 . . . 69.1(4) ?
O2 Ce4 O5 2_565 . . 122.7(3) ?
O2 Ce4 O5 2_565 . 2_565 66.8(4) ?
O2 Ce4 O8 2_565 . . 60.8(3) ?
O2 Ce4 O13 2_565 . . 80.8(3) ?
O5 Ce4 O5 . . 2_565 144.8(3) ?
O5 Ce4 O8 . . . 61.9(3) ?
O5 Ce4 O13 . . . 75.9(3) ?
O5 Ce4 O8 2_565 . . 116.3(3) ?
O5 Ce4 O13 2_565 . . 72.5(3) ?
O8 Ce4 O13 . . . 66.0(3) ?
Ce1 Cl1 Ce1 . . 2_575 83.80(12) ?
Ce1 Cl1 Ce4 . . . 111.4(2) ?
Ce1 Cl1 Ce4 2_575 . . 121.3(2) ?
Ce2 Cl2 Ce2 . . 2_574 83.57(13) ?
Ce2 Cl2 Ce3 . . 2_464 111.1(3) ?
Ce2 Cl2 Ce3 2_574 . 2_464 123.0(3) ?
Ce2 Cl3 Ce3 1_655 . . 121.4(3) ?
Ce2 Cl3 Ce3 1_655 . 2_564 111.5(3) ?
Ce3 Cl3 Ce3 . . 2_564 83.15(11) ?
Ce1 Cl4 Ce4 2_565 . . 121.5(3) ?
Ce1 Cl4 Ce4 2_565 . 2_565 110.6(3) ?
Ce4 Cl4 Ce4 . . 2_565 83.09(11) ?
W3 O1 Ce3 1_455 . 1_455 147.7(7) ?
W3 O1 Ce3 1_455 . 2_464 106.7(5) ?
Ce3 O1 Ce3 1_455 . 2_464 105.5(4) ?
W4 O2 Ce4 2_564 . . 135.6(7) ?
W4 O2 Ce4 2_564 . 2_564 117.9(6) ?
Ce4 O2 Ce4 . . 2_564 106.5(4) ?
W3 O3 Ce3 1_445 . 1_455 118.4(5) ?
W3 O3 Ce3 1_445 . 2_464 135.1(6) ?
Ce3 O3 Ce3 1_455 . 2_464 106.5(3) ?
W1 O4 Ce1 . . . 104.9(5) ?
W1 O4 Ce1 . . 2_575 148.2(6) ?
Ce1 O4 Ce1 . . 2_575 103.6(3) ?
W4 O5 Ce4 2_574 . . 103.6(5) ?
W4 O5 Ce4 2_574 . 2_564 151.4(6) ?
Ce4 O5 Ce4 . . 2_564 104.9(3) ?
W1 O6 Ce1 . . 1_545 134.2(8) ?
W1 O6 Ce1 . . 2_565 119.4(7) ?
Ce1 O6 Ce1 1_545 . 2_565 105.0(4) ?
W2 O7 Ce2 . . . 102.2(5) ?
W2 O7 Ce2 . . 2_574 153.3(7) ?
Ce2 O7 Ce2 . . 2_574 103.0(4) ?
W4 O8 W4 . . 2_574 152.7(5) ?
W4 O8 Ce4 . . . 103.2(3) ?
W4 O8 Ce4 2_574 . . 103.2(4) ?
W3 O9 W3 . . 2_574 154.4(5) ?
W3 O9 Ce3 . . 2_564 103.0(3) ?
W3 O9 Ce3 2_574 . 2_564 102.6(3) ?
W2 O10 Ce2 . . 1_545 133.8(5) ?
W2 O10 Ce2 . . 2_564 118.3(5) ?
Ce2 O10 Ce2 1_545 . 2_564 106.3(3) ?
W1 O11 W1 . . 2_564 162.5(6) ?
W1 O11 Ce1 . . . 99.1(5) ?
W1 O11 Ce1 2_564 . . 98.5(4) ?
W2 O12 W2 . . 2_565 157.9(5) ?
W2 O12 Ce2 . . . 99.8(3) ?
W2 O12 Ce2 2_565 . . 99.7(3) ?
W2 O13 Ce4 . . . 165.1(6) ?
W1 O14 Ce3 2_564 . 2_564 167.8(9) ?
Ce2 O15 W4 1_545 . 1_545 174.5(8) ?
W3 O16 Ce1 1_545 . 1_545 161.2(6) ?

loop_
_geom_bond_atom_site_label_1
_geom_bond_atom_site_label_2
_geom_bond_site_symmetry_1
_geom_bond_site_symmetry_2
_geom_bond_distance
_geom_bond_publ_flag
W1 Ce1 . . 3.4551(16) ?
W1 Ce1 . 2_565 3.7008(17) ?
W1 O4 . . 1.797(10) ?
W1 O6 . . 1.798(12) ?
W1 O11 . . 1.778(11) ?
W1 O11 . 2_565 2.169(11) ?
W1 O14 . 2_565 1.784(10) ?
W2 Ce2 . . 3.4463(17) ?
W2 Ce2 . 2_564 3.7074(16) ?
W2 O7 . . 1.810(10) ?
W2 O10 . . 1.834(9) ?
W2 O12 . . 1.794(8) ?
W2 O12 . 2_564 2.179(8) ?
W2 O13 . . 1.773(9) ?
W3 Ce3 . 1_565 3.6891(15) ?
W3 Ce3 . 2_564 3.4714(16) ?
W3 O1 . 1_655 1.823(10) ?
W3 O3 . 1_665 1.820(9) ?
W3 O9 . . 1.842(8) ?
W3 O9 . 2_575 2.158(8) ?
W3 O16 . 1_565 1.746(9) ?
Ce1 Ce1 . 2_574 3.9489(16) ?
Ce1 Ce1 . 2_575 3.9489(16) ?
Ce1 Cl1 . . 2.948(6) ?
Ce1 Cl1 . 2_574 2.965(5) ?
Ce1 Cl4 . 2_564 3.126(8) ?
Ce1 O4 . . 2.525(11) ?
Ce1 O4 . 2_574 2.500(11) ?
Ce1 O6 . 1_565 2.505(13) ?
Ce1 O6 . 2_564 2.471(15) ?
Ce1 O11 . . 2.696(10) ?
Ce1 O16 . 1_565 2.514(9) ?
Ce2 Ce2 . 2_574 3.9525(18) ?
Ce2 Ce2 . 2_575 3.9525(18) ?
Ce2 Cl2 . . 2.980(5) ?
Ce2 Cl2 . 2_575 2.952(6) ?
Ce2 Cl3 . 1_455 3.109(8) ?
Ce2 O7 . . 2.576(12) ?
Ce2 O7 . 2_575 2.475(11) ?
Ce2 O10 . 1_565 2.472(10) ?
Ce2 O10 . 2_565 2.469(10) ?
Ce2 O12 . . 2.654(8) ?
Ce2 O15 . 1_565 2.488(9) ?
W4 Ce4 . . 3.7105(17) ?
W4 Ce4 . 2_575 3.4455(16) ?
W4 O2 . 2_565 1.831(10) ?
W4 O5 . 2_575 1.826(10) ?
W4 O8 . . 2.190(9) ?
W4 O8 . 2_575 1.823(9) ?
W4 O15 . 1_565 1.730(9) ?
Ce3 Ce3 . 2_564 3.9493(18) ?
Ce3 Ce3 . 2_565 3.9493(18) ?
Ce3 Cl2 . 2_665 3.109(9) ?
Ce3 Cl3 . . 2.987(5) ?
Ce3 Cl3 . 2_565 2.964(5) ?
Ce3 O1 . 1_655 2.485(11) ?
Ce3 O1 . 2_665 2.477(12) ?
Ce3 O3 . 1_655 2.457(11) ?
Ce3 O3 . 2_665 2.472(11) ?
Ce3 O9 . 2_565 2.557(8) ?
Ce3 O14 . 2_565 2.457(10) ?
Ce4 Ce4 . 2_564 3.9501(17) ?
Ce4 Ce4 . 2_565 3.9501(17) ?
Ce4 Cl1 . . 3.133(7) ?
Ce4 Cl4 . . 2.971(5) ?
Ce4 Cl4 . 2_564 2.985(6) ?
Ce4 O2 . . 2.448(12) ?
Ce4 O2 . 2_565 2.483(14) ?
Ce4 O5 . . 2.525(11) ?
Ce4 O5 . 2_565 2.458(11) ?
Ce4 O8 . . 2.536(8) ?
Ce4 O13 . . 2.464(8) ?

loop_
_geom_hbond_atom_site_label_D
_geom_hbond_atom_site_label_H
_geom_hbond_atom_site_label_A
_geom_hbond_site_symmetry_D
_geom_hbond_site_symmetry_H
_geom_hbond_site_symmetry_A
_geom_hbond_distance_DH
_geom_hbond_distance_HA
_geom_hbond_distance_DA
_geom_hbond_angle_DHA
_geom_hbond_publ_flag
? ? ? ? ? ? ? ? ? ? ?

loop_
_geom_torsion_atom_site_label_1
_geom_torsion_atom_site_label_2
_geom_torsion_atom_site_label_3
_geom_torsion_atom_site_label_4
_geom_torsion_site_symmetry_1
_geom_torsion_site_symmetry_2
_geom_torsion_site_symmetry_3
_geom_torsion_site_symmetry_4
_geom_torsion
_geom_torsion_publ_flag
? ? ? ? ? ? ? ? ? ?

loop_
_restr_angle_atom_site_label_1
_restr_angle_site_symmetry_1
_restr_angle_atom_site_label_2
_restr_angle_site_symmetry_2
_restr_angle_atom_site_label_3
_restr_angle_site_symmetry_3
_restr_angle_target
_restr_angle_target_weight_param
? ? ? ? ? ? ? ?

loop_
_restr_distance_atom_site_label_1
_restr_distance_site_symmetry_1
_restr_distance_atom_site_label_2
_restr_distance_site_symmetry_2
_restr_distance_target
_restr_distance_target_weight_param
? ? ? ? ? ?

loop_
_restr_equal_angle_atom_site_label_1
_restr_equal_angle_site_symmetry_1
_restr_equal_angle_atom_site_label_2
_restr_equal_angle_site_symmetry_2
_restr_equal_angle_atom_site_label_3
_restr_equal_angle_site_symmetry_3
_restr_equal_angle_class_class_id
_restr_equal_angle_class_target_weight_param
? ? ? ? ? ? ? ?

loop_
_restr_equal_distance_atom_site_label_1
_restr_equal_distance_site_symmetry_1
_restr_equal_distance_atom_site_label_2
_restr_equal_distance_site_symmetry_2
_restr_equal_distance_class_class_id
_restr_equal_distance_class_target_weight_param
? ? ? ? ? ?

loop_
_restr_equal_torsion_atom_site_label_1
_restr_equal_torsion_site_symmetry_1
_restr_equal_torsion_atom_site_label_2
_restr_equal_torsion_site_symmetry_2
_restr_equal_torsion_atom_site_label_3
_restr_equal_torsion_site_symmetry_3
_restr_equal_torsion_atom_site_label_4
_restr_equal_torsion_site_symmetry_4
_restr_equal_torsion_class_class_id
_restr_equal_torsion_class_target_weight_param
? ? ? ? ? ? ? ? ? ?

loop_
_restr_torsion_atom_site_label_1
_restr_torsion_site_symmetry_1
_restr_torsion_atom_site_label_2
_restr_torsion_site_symmetry_2
_restr_torsion_atom_site_label_3
_restr_torsion_site_symmetry_3
_restr_torsion_atom_site_label_4
_restr_torsion_site_symmetry_4
_restr_torsion_angle_target
_restr_torsion_weight_param
? ? ? ? ? ? ? ? ? ?

loop_
_twin_individual_id
_twin_individual_mass_fraction_refined
_twin_individual_twin_matrix_11
_twin_individual_twin_matrix_12
_twin_individual_twin_matrix_13
_twin_individual_twin_matrix_21
_twin_individual_twin_matrix_22
_twin_individual_twin_matrix_23
_twin_individual_twin_matrix_31
_twin_individual_twin_matrix_32
_twin_individual_twin_matrix_33
1 0.29(2) 1 0 0 0 1 0 0 0 1
2 0.208(11) 1 0 0 0 -1 0 1 0 -1
3 0.269(12) -1 0 0 0 -1 0 0 0 -1
4 0.234(11) -1 0 0 0 1 0 -1 0 1

loop_
_jana_atom_site_adp_c_label
_jana_atom_site_adp_c_type_symbol
_jana_atom_site_adp_c_111
_jana_atom_site_adp_c_112
_jana_atom_site_adp_c_113
_jana_atom_site_adp_c_122
_jana_atom_site_adp_c_123
_jana_atom_site_adp_c_133
_jana_atom_site_adp_c_222
_jana_atom_site_adp_c_223
_jana_atom_site_adp_c_233
_jana_atom_site_adp_c_333
? ? ? ? ? ? ? ? ? ? ? ?

loop_
_jana_atom_site_adp_d_label
_jana_atom_site_adp_d_type_symbol
_jana_atom_site_adp_d_1111
_jana_atom_site_adp_d_1112
_jana_atom_site_adp_d_1113
_jana_atom_site_adp_d_1122
_jana_atom_site_adp_d_1123
_jana_atom_site_adp_d_1133
_jana_atom_site_adp_d_1222
_jana_atom_site_adp_d_1223
_jana_atom_site_adp_d_1233
_jana_atom_site_adp_d_1333
_jana_atom_site_adp_d_2222
_jana_atom_site_adp_d_2223
_jana_atom_site_adp_d_2233
_jana_atom_site_adp_d_2333
_jana_atom_site_adp_d_3333
? ? ? ? ? ? ? ? ? ? ? ? ? ? ? ? ?

loop_
_jana_atom_site_adp_e_label
_jana_atom_site_adp_e_type_symbol
_jana_atom_site_adp_e_11111
_jana_atom_site_adp_e_11112
_jana_atom_site_adp_e_11113
_jana_atom_site_adp_e_11122
_jana_atom_site_adp_e_11123
_jana_atom_site_adp_e_11133
_jana_atom_site_adp_e_11222
_jana_atom_site_adp_e_11223
_jana_atom_site_adp_e_11233
_jana_atom_site_adp_e_11333
_jana_atom_site_adp_e_12222
_jana_atom_site_adp_e_12223
_jana_atom_site_adp_e_12233
_jana_atom_site_adp_e_12333
_jana_atom_site_adp_e_13333
_jana_atom_site_adp_e_22222
_jana_atom_site_adp_e_22223
_jana_atom_site_adp_e_22233
_jana_atom_site_adp_e_22333
_jana_atom_site_adp_e_23333
_jana_atom_site_adp_e_33333
? ? ? ? ? ? ? ? ? ? ? ? ? ? ? ? ? ? ? ? ? ? ?

loop_
_jana_atom_site_adp_f_label
_jana_atom_site_adp_f_type_symbol
_jana_atom_site_adp_f_111111
_jana_atom_site_adp_f_111112
_jana_atom_site_adp_f_111113
_jana_atom_site_adp_f_111122
_jana_atom_site_adp_f_111123
_jana_atom_site_adp_f_111133
_jana_atom_site_adp_f_111222
_jana_atom_site_adp_f_111223
_jana_atom_site_adp_f_111233
_jana_atom_site_adp_f_111333
_jana_atom_site_adp_f_112222
_jana_atom_site_adp_f_112223
_jana_atom_site_adp_f_112233
_jana_atom_site_adp_f_112333
_jana_atom_site_adp_f_113333
_jana_atom_site_adp_f_122222
_jana_atom_site_adp_f_122223
_jana_atom_site_adp_f_122233
_jana_atom_site_adp_f_122333
_jana_atom_site_adp_f_123333
_jana_atom_site_adp_f_133333
_jana_atom_site_adp_f_222222
_jana_atom_site_adp_f_222223
_jana_atom_site_adp_f_222233
_jana_atom_site_adp_f_222333
_jana_atom_site_adp_f_223333
_jana_atom_site_adp_f_233333
_jana_atom_site_adp_f_333333
? ? ? ? ? ? ? ? ? ? ? ? ? ? ? ? ? ? ? ? ? ? ? ? ? ? ? ? ? ?
